data_1536175
loop_
_publ_author_name
'Nuss, J.'
'Hoenle, W.'
'Peters, K.'
'von Schnering, H.G.'

_publ_section_title
;
 Tetrapnictidotitanate(IV) M4TiX4 (M = Sr, Ba; X = P, As), hierarchische
 Derivate der KGe - Struktur K4Ge4
;
_journal_name_full 'Zeitschrift fuer Anorganische und Allgemeine Chemie'
_journal_page_first 1879
_journal_page_last 1885
_journal_volume 622
_journal_year 1996
_chemical_formula_sum 'As4 Ba4 Ti'
_chemical_name_systematic 'Ba4 (Ti As4)'
_space_group_IT_number 218
_symmetry_space_group_name_Hall 'P -4n 2 3'
_symmetry_space_group_name_H-M 'P -4 3 n'
_cell_angle_alpha 90
_cell_angle_beta 90
_cell_angle_gamma 90
_cell_formula_units_Z 8
_cell_length_a 13.469
_cell_length_b 13.469
_cell_length_c 13.469
_cell_volume 2443.465
_citation_journal_id_ASTM ZAACAB
_cod_data_source_file Nuss_ZAACAB_1996_448.cif
_cod_data_source_block As4Ba4Ti1
_cod_original_formula_sum 'As4 Ba4 Ti1'
_cod_database_code 1536175

loop_
_symmetry_equiv_pos_as_xyz
x,y,z
y+1/2,-x+1/2,-z+1/2
-x,-y,z
-y+1/2,x+1/2,-z+1/2
x,-y,-z
-y+1/2,-x+1/2,z+1/2
-x,y,-z
y+1/2,x+1/2,z+1/2
z,x,y
x+1/2,-z+1/2,-y+1/2
-z,-x,y
-x+1/2,z+1/2,-y+1/2
z,-x,-y
-x+1/2,-z+1/2,y+1/2
-z,x,-y
x+1/2,z+1/2,y+1/2
y,z,x
y,-z,-x
-z+1/2,-y+1/2,x+1/2
-y,z,-x
z+1/2,y+1/2,x+1/2
-y,-z,x
-z+1/2,y+1/2,-x+1/2
z+1/2,-y+1/2,-x+1/2

loop_
_atom_site_label
_atom_site_type_symbol
_atom_site_fract_x
_atom_site_fract_y
_atom_site_fract_z
_atom_site_occupancy
_atom_site_U_iso_or_equiv
Ba2 Ba+2 0.64881 0.64881 0.64881 1 0.0
Ti1 Ti+4 0.25 0 0.5 1 0.0
As2 As-3 0.3937 0.3937 0.3937 1 0.0
Ba1 Ba+2 0.40716 0.14845 0.36343 1 0.0
As1 As-3 0.1483 0.1125 0.3949 1 0.0
Ti2 Ti+4 0 0 0 1 0.0
